data_1555407
loop_
_publ_author_name
'Li, Zequan'
'Shi, Yian'

_publ_section_title
;
 Chiral Phosphine Oxide-Sc(OTf)3 Complex Catalyzed Enantioselective
 Bromoaminocyclization of 2-Benzofuranylmethyl N-Tosylcarbamates. Approach
 to a Novel Class of Optically Active Spiro Compounds.
;
_journal_issue 23
_journal_name_full 'Organic letters'
_journal_page_first 5752
_journal_page_last 5755
_journal_paper_doi 10.1021/acs.orglett.5b02817
_journal_volume 17
_journal_year 2015
_chemical_absolute_configuration ad
_chemical_formula_moiety 'C24 H21 N O6 S'
_chemical_formula_sum 'C24 H21 N O6 S'
_chemical_formula_weight 451.48
_space_group_crystal_system orthorhombic
_space_group_IT_number 19
_space_group_name_Hall 'P 2ac 2ab'
_space_group_name_H-M_alt 'P 21 21 21'
_atom_sites_solution_hydrogens geom
_atom_sites_solution_primary direct
_audit_creation_date 2015-08-11
_audit_creation_method
;
Olex2 1.2
(compiled 2015.01.26 svn.r3150 for OlexSys, GUI svn.r4998)
;
_cell_angle_alpha 90
_cell_angle_beta 90
_cell_angle_gamma 90
_cell_formula_units_Z 4
_cell_length_a 7.7963(6)
_cell_length_b 11.5859(7)
_cell_length_c 23.0860(17)
_cell_measurement_reflns_used 6340
_cell_measurement_temperature 173.1500
_cell_measurement_theta_max 27.4835
_cell_measurement_theta_min 1.7642
_cell_volume 2085.3(3)
_computing_cell_refinement 'CrystalClear (Rigaku Inc., 2007)'
_computing_data_collection 'CrystalClear (Rigaku Inc., 2007)'
_computing_data_reduction 'CrystalClear (Rigaku Inc., 2007)'
_computing_molecular_graphics 'Olex2 (Dolomanov et al., 2009)'
_computing_publication_material 'CIFTAB (Sheldrick, 2013)'
_computing_structure_refinement 'SHELXL (Sheldrick, 2014)'
_computing_structure_solution
;
'SHELXT (Sheldrick, 2014)'
;
_diffrn_ambient_temperature 173.1500
_diffrn_detector_area_resol_mean 28.5714
_diffrn_measured_fraction_theta_full 0.996
_diffrn_measured_fraction_theta_max 0.997
_diffrn_measurement_details
;
scan:
	Number of images: 332
	           Slice: -110.0000 - 56.0000
	     Image width: 0.5000
	        Exp time: 5.0000
	   Rotation axis: Omega
	           Omega: 0.0000
	             Chi: 45.0000
	             Phi: 180.0000
	             XTD: 45.0794
	          2theta: -19.8998
scan:
	Number of images: 256
	           Slice: -80.0000 - 48.0000
	     Image width: 0.5000
	        Exp time: 5.0000
	   Rotation axis: Omega
	           Omega: 0.0000
	             Chi: 45.0000
	             Phi: 90.0000
	             XTD: 45.0794
	          2theta: -19.8998
;
_diffrn_measurement_device
;
Saturn724+ (2x2 bin mode)
;
_diffrn_measurement_device_details
;
AFC10: Fixed Chi 2 circle
;
_diffrn_measurement_device_type 'Saturn724+ CCD'
_diffrn_measurement_method '\w scans at fixed \c = 45\%'
_diffrn_orient_matrix_type d*Trek
_diffrn_orient_matrix_UB_11 -0.1184
_diffrn_orient_matrix_UB_12 -0.0376
_diffrn_orient_matrix_UB_13 -0.0319
_diffrn_orient_matrix_UB_21 -0.0221
_diffrn_orient_matrix_UB_22 0.0821
_diffrn_orient_matrix_UB_23 -0.0146
_diffrn_orient_matrix_UB_31 0.0124
_diffrn_orient_matrix_UB_32 -0.0040
_diffrn_orient_matrix_UB_33 -0.0413
_diffrn_radiation_detector CCD
_diffrn_radiation_monochromator 'Graphite Monochromator'
_diffrn_radiation_type MoK\a
_diffrn_radiation_wavelength 0.71073
_diffrn_reflns_av_R_equivalents 0.0347
_diffrn_reflns_av_unetI/netI 0.0356
_diffrn_reflns_Laue_measured_fraction_full 0.996
_diffrn_reflns_Laue_measured_fraction_max 0.997
_diffrn_reflns_limit_h_max 8
_diffrn_reflns_limit_h_min -10
_diffrn_reflns_limit_k_max 15
_diffrn_reflns_limit_k_min -13
_diffrn_reflns_limit_l_max 29
_diffrn_reflns_limit_l_min -29
_diffrn_reflns_number 13351
_diffrn_reflns_point_group_measured_fraction_full 0.994
_diffrn_reflns_point_group_measured_fraction_max 0.993
_diffrn_reflns_theta_full 26.000
_diffrn_reflns_theta_max 27.480
_diffrn_reflns_theta_min 2.491
_diffrn_source 'Sealed Tube'
_diffrn_source_current 30.0000
_diffrn_source_power 1.5000
_diffrn_source_voltage 50.0000
_exptl_absorpt_coefficient_mu 0.199
_exptl_absorpt_correction_T_max 1.0000
_exptl_absorpt_correction_T_min 0.8268
_exptl_absorpt_correction_type multi-scan
_exptl_absorpt_process_details 'CrystalClear (Rigaku Inc., 2007)'
_exptl_crystal_colour Colorless
_exptl_crystal_density_diffrn 1.438
_exptl_crystal_description plate
_exptl_crystal_F_000 944
_exptl_crystal_size_max 0.63
_exptl_crystal_size_mid 0.24
_exptl_crystal_size_min 0.14
_refine_diff_density_max 0.174
_refine_diff_density_min -0.253
_refine_diff_density_rms 0.041
_refine_ls_abs_structure_details
;
 Flack x determined using 1638 quotients [(I+)-(I-)]/[(I+)+(I-)]
 (Parsons, Flack and Wagner, Acta Cryst. B69 (2013) 249-259).
;
_refine_ls_abs_structure_Flack 0.00(4)
_refine_ls_extinction_method none
_refine_ls_goodness_of_fit_ref 1.108
_refine_ls_hydrogen_treatment constr
_refine_ls_matrix_type full
_refine_ls_number_parameters 291
_refine_ls_number_reflns 4737
_refine_ls_number_restraints 0
_refine_ls_restrained_S_all 1.108
_refine_ls_R_factor_all 0.0465
_refine_ls_R_factor_gt 0.0431
_refine_ls_shift/su_max 0.001
_refine_ls_shift/su_mean 0.000
_refine_ls_structure_factor_coef Fsqd
_refine_ls_weighting_details 'w=1/[\s^2^(Fo^2^)+(0.0341P)^2^+0.6545P] where P=(Fo^2^+2Fc^2^)/3'
_refine_ls_weighting_scheme calc
_refine_ls_wR_factor_gt 0.0905
_refine_ls_wR_factor_ref 0.0921
_reflns_Friedel_coverage 0.742
_reflns_Friedel_fraction_full 0.990
_reflns_Friedel_fraction_max 0.987
_reflns_number_gt 4497
_reflns_number_total 4737
_reflns_threshold_expression 'I > 2\s(I)'
_cod_data_source_file ol5b02817_si_009.cif
_cod_data_source_block sa4292
_cod_database_code 1555407
_shelx_space_group_comment
;
The symmetry employed for this shelxl refinement is uniquely defined
by the following loop, which should always be used as a source of
symmetry information in preference to the above space-group names.
They are only intended as comments.
;
_diffrn_number_total 2749
_olex2_refinement_description
;
1. Fixed Uiso
 At 1.2 times of:
  All C(H) groups, All C(H,H) groups
 At 1.5 times of:
  All C(H,H,H) groups
2.a Ternary CH refined with riding coordinates:
 C2(H2)
2.b Secondary CH2 refined with riding coordinates:
 C16(H16A,H16B)
2.c Aromatic/amide H refined with riding coordinates:
 C4(H4), C5(H5), C6(H6), C7(H7), C10(H10), C11(H11), C13(H13), C14(H14),
 C19(H19), C20(H20), C22(H22), C23(H23)
2.d Idealised Me refined as rotating group:
 C15(H15A,H15B,H15C), C24(H24A,H24B,H24C)
;
_shelx_shelxl_version_number 2014/7
_olex2_submission_special_instructions 'No special instructions were received'

loop_
_space_group_symop_operation_xyz
'x, y, z'
'-x+1/2, -y, z+1/2'
'-x, y+1/2, -z+1/2'
'x+1/2, -y+1/2, -z'

loop_
_atom_site_label
_atom_site_type_symbol
_atom_site_fract_x
_atom_site_fract_y
_atom_site_fract_z
_atom_site_U_iso_or_equiv
_atom_site_adp_type
_atom_site_occupancy
_atom_site_site_symmetry_order
_atom_site_calc_flag
_atom_site_refinement_flags_posn
S1 S 0.30935(10) 0.60139(6) 0.51886(3) 0.03153(18) Uani 1 1 d .
O1 O 0.2009(3) 0.63143(16) 0.65905(8) 0.0315(4) Uani 1 1 d .
O2 O -0.1301(3) 0.62124(17) 0.59162(10) 0.0371(5) Uani 1 1 d .
O3 O -0.0498(3) 0.50330(19) 0.51993(10) 0.0442(6) Uani 1 1 d .
O4 O 0.2473(3) 0.58569(18) 0.46142(9) 0.0415(6) Uani 1 1 d .
O5 O 0.4364(3) 0.68625(18) 0.53106(10) 0.0418(6) Uani 1 1 d .
O6 O -0.0449(3) 1.24373(17) 0.68827(9) 0.0368(5) Uani 1 1 d .
N1 N 0.1380(3) 0.64015(19) 0.55884(10) 0.0266(5) Uani 1 1 d .
C1 C 0.1368(4) 0.7058(2) 0.61341(11) 0.0250(6) Uani 1 1 d .
C2 C 0.2456(4) 0.8188(2) 0.61491(11) 0.0258(6) Uani 1 1 d .
H2 H 0.2979 0.8311 0.5768 0.031 Uiso 1 1 calc R
C3 C 0.3842(4) 0.7872(2) 0.65789(12) 0.0276(6) Uani 1 1 d .
C4 C 0.5281(4) 0.8467(3) 0.67615(13) 0.0349(7) Uani 1 1 d .
H4 H 0.5555 0.9179 0.6600 0.042 Uiso 1 1 calc R
C5 C 0.6310(4) 0.7988(3) 0.71887(14) 0.0419(8) Uani 1 1 d .
H5 H 0.7273 0.8384 0.7318 0.050 Uiso 1 1 calc R
C6 C 0.5909(4) 0.6922(4) 0.74231(14) 0.0458(9) Uani 1 1 d .
H6 H 0.6613 0.6611 0.7708 0.055 Uiso 1 1 calc R
C7 C 0.4473(4) 0.6304(3) 0.72407(13) 0.0402(8) Uani 1 1 d .
H7 H 0.4203 0.5586 0.7396 0.048 Uiso 1 1 calc R
C8 C 0.3472(4) 0.6812(3) 0.68174(12) 0.0294(6) Uani 1 1 d .
C9 C 0.1507(4) 0.9274(2) 0.63280(11) 0.0241(6) Uani 1 1 d .
C10 C 0.0870(4) 0.9440(2) 0.68907(12) 0.0294(6) Uani 1 1 d .
H10 H 0.0918 0.8836 0.7156 0.035 Uiso 1 1 calc R
C11 C 0.0173(4) 1.0485(2) 0.70577(12) 0.0304(6) Uani 1 1 d .
H11 H -0.0272 1.0575 0.7429 0.037 Uiso 1 1 calc R
C12 C 0.0138(4) 1.1404(2) 0.66698(12) 0.0270(6) Uani 1 1 d .
C13 C 0.0698(4) 1.1243(2) 0.61053(12) 0.0299(6) Uani 1 1 d .
H13 H 0.0629 1.1843 0.5839 0.036 Uiso 1 1 calc R
C14 C 0.1364(4) 1.0177(2) 0.59402(12) 0.0272(6) Uani 1 1 d .
H14 H 0.1722 1.0070 0.5560 0.033 Uiso 1 1 calc R
C15 C -0.0116(5) 1.3435(3) 0.65333(16) 0.0450(8) Uani 1 1 d .
H15A H -0.0739 1.3374 0.6176 0.067 Uiso 1 1 calc GR
H15B H 0.1090 1.3483 0.6453 0.067 Uiso 1 1 calc GR
H15C H -0.0477 1.4115 0.6737 0.067 Uiso 1 1 calc GR
C16 C -0.0555(4) 0.7188(3) 0.62134(13) 0.0309(6) Uani 1 1 d .
H16A H -0.0854 0.7177 0.6621 0.037 Uiso 1 1 calc R
H16B H -0.0954 0.7907 0.6046 0.037 Uiso 1 1 calc R
C17 C -0.0183(4) 0.5803(2) 0.55290(13) 0.0322(7) Uani 1 1 d .
C18 C 0.3787(4) 0.4682(2) 0.54604(13) 0.0291(6) Uani 1 1 d .
C19 C 0.4857(4) 0.4652(3) 0.59417(15) 0.0405(8) Uani 1 1 d .
H19 H 0.5211 0.5334 0.6118 0.049 Uiso 1 1 calc R
C20 C 0.5390(4) 0.3592(3) 0.61547(14) 0.0401(8) Uani 1 1 d .
H20 H 0.6070 0.3565 0.6485 0.048 Uiso 1 1 calc R
C21 C 0.4923(4) 0.2571(3) 0.58815(13) 0.0333(7) Uani 1 1 d .
C22 C 0.3897(4) 0.2625(3) 0.53943(13) 0.0336(7) Uani 1 1 d .
H22 H 0.3602 0.1947 0.5203 0.040 Uiso 1 1 calc R
C23 C 0.3298(4) 0.3672(2) 0.51848(12) 0.0319(6) Uani 1 1 d .
H23 H 0.2579 0.3696 0.4864 0.038 Uiso 1 1 calc R
C24 C 0.5496(5) 0.1419(3) 0.61209(14) 0.0412(8) Uani 1 1 d .
H24A H 0.6610 0.1499 0.6293 0.062 Uiso 1 1 calc GR
H24B H 0.5549 0.0864 0.5813 0.062 Uiso 1 1 calc GR
H24C H 0.4693 0.1162 0.6409 0.062 Uiso 1 1 calc GR

loop_
_atom_site_aniso_label
_atom_site_aniso_U_11
_atom_site_aniso_U_22
_atom_site_aniso_U_33
_atom_site_aniso_U_23
_atom_site_aniso_U_13
_atom_site_aniso_U_12
S1 0.0399(4) 0.0223(3) 0.0324(3) -0.0017(3) 0.0100(3) -0.0013(3)
O1 0.0358(11) 0.0277(10) 0.0312(9) 0.0089(8) -0.0047(9) -0.0023(9)
O2 0.0294(11) 0.0323(11) 0.0496(12) -0.0084(10) 0.0022(10) -0.0046(9)
O3 0.0459(14) 0.0357(12) 0.0511(13) -0.0149(11) -0.0045(12) -0.0074(10)
O4 0.0654(16) 0.0305(11) 0.0285(10) 0.0017(8) 0.0059(10) 0.0037(11)
O5 0.0420(13) 0.0273(11) 0.0561(14) -0.0065(10) 0.0189(11) -0.0077(10)
O6 0.0479(14) 0.0233(10) 0.0390(11) -0.0036(9) 0.0053(11) 0.0057(10)
N1 0.0318(13) 0.0214(11) 0.0268(11) -0.0031(9) 0.0015(10) -0.0013(10)
C1 0.0310(15) 0.0220(13) 0.0219(12) 0.0006(10) 0.0009(11) 0.0019(11)
C2 0.0296(14) 0.0218(13) 0.0259(12) 0.0002(10) 0.0014(11) -0.0018(11)
C3 0.0263(14) 0.0281(14) 0.0282(14) -0.0031(11) 0.0031(11) 0.0046(11)
C4 0.0290(15) 0.0330(16) 0.0428(17) -0.0073(13) 0.0014(14) 0.0016(13)
C5 0.0275(16) 0.057(2) 0.0411(17) -0.0121(15) -0.0018(14) 0.0030(15)
C6 0.0321(18) 0.072(2) 0.0330(16) 0.0008(16) -0.0036(14) 0.0110(18)
C7 0.0383(18) 0.050(2) 0.0317(15) 0.0114(14) 0.0026(14) 0.0059(16)
C8 0.0294(15) 0.0315(14) 0.0274(13) 0.0028(11) 0.0035(12) 0.0032(12)
C9 0.0237(14) 0.0233(13) 0.0254(12) -0.0022(10) -0.0007(11) -0.0011(11)
C10 0.0373(17) 0.0241(13) 0.0269(13) 0.0013(10) 0.0005(12) -0.0011(12)
C11 0.0355(17) 0.0292(15) 0.0266(13) -0.0037(11) 0.0019(12) -0.0011(13)
C12 0.0257(14) 0.0220(13) 0.0333(14) -0.0044(11) -0.0010(12) 0.0001(11)
C13 0.0322(16) 0.0262(15) 0.0314(14) 0.0043(11) -0.0012(12) 0.0008(12)
C14 0.0307(16) 0.0260(13) 0.0249(12) 0.0009(11) 0.0005(11) 0.0013(12)
C15 0.060(2) 0.0242(15) 0.0508(19) 0.0002(13) 0.0043(17) 0.0070(16)
C16 0.0311(16) 0.0265(15) 0.0350(15) -0.0041(11) 0.0021(13) -0.0013(12)
C17 0.0343(17) 0.0257(15) 0.0367(15) -0.0006(12) -0.0039(13) 0.0004(12)
C18 0.0278(15) 0.0268(14) 0.0328(14) -0.0040(11) 0.0068(12) -0.0001(12)
C19 0.0311(17) 0.0379(17) 0.0523(19) -0.0147(15) -0.0041(15) 0.0030(14)
C20 0.0340(17) 0.0421(18) 0.0442(17) -0.0066(14) -0.0062(15) 0.0094(15)
C21 0.0318(16) 0.0339(16) 0.0340(15) 0.0004(12) 0.0075(13) 0.0066(13)
C22 0.0422(18) 0.0261(14) 0.0325(15) -0.0043(11) 0.0037(13) 0.0007(13)
C23 0.0391(16) 0.0274(14) 0.0293(13) -0.0035(11) 0.0003(14) 0.0009(13)
C24 0.047(2) 0.0377(17) 0.0394(16) 0.0031(14) 0.0028(15) 0.0096(16)

loop_
_atom_type_symbol
_atom_type_description
_atom_type_scat_dispersion_real
_atom_type_scat_dispersion_imag
_atom_type_scat_source
C C 0.0033 0.0016 'International Tables Vol C Tables 4.2.6.8 and 6.1.1.4'
H H 0.0000 0.0000 'International Tables Vol C Tables 4.2.6.8 and 6.1.1.4'
N N 0.0061 0.0033 'International Tables Vol C Tables 4.2.6.8 and 6.1.1.4'
O O 0.0106 0.0060 'International Tables Vol C Tables 4.2.6.8 and 6.1.1.4'
S S 0.1246 0.1234 'International Tables Vol C Tables 4.2.6.8 and 6.1.1.4'

loop_
_geom_angle_atom_site_label_1
_geom_angle_atom_site_label_2
_geom_angle_atom_site_label_3
_geom_angle
O4 S1 N1 105.95(14)
O4 S1 C18 109.03(14)
O5 S1 O4 120.60(14)
O5 S1 N1 105.02(12)
O5 S1 C18 108.85(15)
N1 S1 C18 106.46(13)
C8 O1 C1 108.2(2)
C17 O2 C16 109.5(2)
C12 O6 C15 116.2(2)
C1 N1 S1 127.7(2)
C17 N1 S1 120.10(19)
C17 N1 C1 109.4(2)
O1 C1 N1 108.2(2)
O1 C1 C2 107.2(2)
O1 C1 C16 108.2(2)
N1 C1 C2 116.7(2)
N1 C1 C16 99.3(2)
C16 C1 C2 116.8(2)
C1 C2 H2 109.1
C3 C2 C1 101.5(2)
C3 C2 H2 109.1
C3 C2 C9 111.8(2)
C9 C2 C1 115.9(2)
C9 C2 H2 109.1
C4 C3 C2 131.2(3)
C8 C3 C2 109.2(3)
C8 C3 C4 119.6(3)
C3 C4 H4 120.5
C3 C4 C5 119.1(3)
C5 C4 H4 120.5
C4 C5 H5 119.8
C6 C5 C4 120.3(3)
C6 C5 H5 119.8
C5 C6 H6 119.3
C5 C6 C7 121.4(3)
C7 C6 H6 119.3
C6 C7 H7 121.7
C8 C7 C6 116.7(3)
C8 C7 H7 121.7
O1 C8 C7 123.9(3)
C3 C8 O1 113.2(2)
C3 C8 C7 122.9(3)
C10 C9 C2 122.6(2)
C14 C9 C2 119.4(2)
C14 C9 C10 117.9(2)
C9 C10 H10 119.4
C11 C10 C9 121.1(3)
C11 C10 H10 119.4
C10 C11 H11 120.1
C10 C11 C12 119.9(3)
C12 C11 H11 120.1
O6 C12 C11 116.3(2)
O6 C12 C13 123.9(3)
C13 C12 C11 119.8(3)
C12 C13 H13 120.2
C12 C13 C14 119.6(3)
C14 C13 H13 120.2
C9 C14 C13 121.6(3)
C9 C14 H14 119.2
C13 C14 H14 119.2
O6 C15 H15A 109.5
O6 C15 H15B 109.5
O6 C15 H15C 109.5
H15A C15 H15B 109.5
H15A C15 H15C 109.5
H15B C15 H15C 109.5
O2 C16 C1 105.2(2)
O2 C16 H16A 110.7
O2 C16 H16B 110.7
C1 C16 H16A 110.7
C1 C16 H16B 110.7
H16A C16 H16B 108.8
O2 C17 N1 108.9(2)
O3 C17 O2 123.8(3)
O3 C17 N1 127.3(3)
C19 C18 S1 119.5(2)
C23 C18 S1 119.7(2)
C23 C18 C19 120.8(3)
C18 C19 H19 120.5
C20 C19 C18 119.0(3)
C20 C19 H19 120.5
C19 C20 H20 119.5
C19 C20 C21 121.0(3)
C21 C20 H20 119.5
C20 C21 C24 120.6(3)
C22 C21 C20 118.8(3)
C22 C21 C24 120.6(3)
C21 C22 H22 119.4
C21 C22 C23 121.2(3)
C23 C22 H22 119.4
C18 C23 C22 119.1(3)
C18 C23 H23 120.5
C22 C23 H23 120.5
C21 C24 H24A 109.5
C21 C24 H24B 109.5
C21 C24 H24C 109.5
H24A C24 H24B 109.5
H24A C24 H24C 109.5
H24B C24 H24C 109.5

loop_
_geom_bond_atom_site_label_1
_geom_bond_atom_site_label_2
_geom_bond_distance
S1 O4 1.423(2)
S1 O5 1.424(2)
S1 N1 1.685(2)
S1 C18 1.752(3)
O1 C1 1.451(3)
O1 C8 1.380(4)
O2 C16 1.445(3)
O2 C17 1.335(4)
O3 C17 1.198(4)
O6 C12 1.373(3)
O6 C15 1.433(4)
N1 C1 1.472(3)
N1 C17 1.409(4)
C1 C2 1.560(4)
C1 C16 1.518(4)
C2 H2 0.9800
C2 C3 1.512(4)
C2 C9 1.517(4)
C3 C4 1.382(4)
C3 C8 1.377(4)
C4 H4 0.9300
C4 C5 1.387(4)
C5 H5 0.9300
C5 C6 1.384(5)
C6 H6 0.9300
C6 C7 1.394(5)
C7 H7 0.9300
C7 C8 1.382(4)
C9 C10 1.404(4)
C9 C14 1.381(4)
C10 H10 0.9300
C10 C11 1.383(4)
C11 H11 0.9300
C11 C12 1.391(4)
C12 C13 1.387(4)
C13 H13 0.9300
C13 C14 1.393(4)
C14 H14 0.9300
C15 H15A 0.9600
C15 H15B 0.9600
C15 H15C 0.9600
C16 H16A 0.9700
C16 H16B 0.9700
C18 C19 1.390(4)
C18 C23 1.384(4)
C19 H19 0.9300
C19 C20 1.387(5)
C20 H20 0.9300
C20 C21 1.390(4)
C21 C22 1.382(4)
C21 C24 1.512(4)
C22 H22 0.9300
C22 C23 1.387(4)
C23 H23 0.9300
C24 H24A 0.9600
C24 H24B 0.9600
C24 H24C 0.9600

loop_
_geom_torsion_atom_site_label_1
_geom_torsion_atom_site_label_2
_geom_torsion_atom_site_label_3
_geom_torsion_atom_site_label_4
_geom_torsion
S1 N1 C1 O1 -72.6(3)
S1 N1 C1 C2 48.3(3)
S1 N1 C1 C16 174.7(2)
S1 N1 C17 O2 175.74(19)
S1 N1 C17 O3 -2.8(4)
S1 C18 C19 C20 179.7(3)
S1 C18 C23 C22 178.1(2)
O1 C1 C2 C3 8.4(3)
O1 C1 C2 C9 -112.9(2)
O1 C1 C16 O2 -86.0(3)
O4 S1 N1 C1 -155.7(2)
O4 S1 N1 C17 45.3(2)
O4 S1 C18 C19 162.6(2)
O4 S1 C18 C23 -15.7(3)
O5 S1 N1 C1 -27.0(3)
O5 S1 N1 C17 173.9(2)
O5 S1 C18 C19 29.3(3)
O5 S1 C18 C23 -149.1(2)
O6 C12 C13 C14 176.3(3)
N1 S1 C18 C19 -83.5(3)
N1 S1 C18 C23 98.2(3)
N1 C1 C2 C3 -113.0(3)
N1 C1 C2 C9 125.7(3)
N1 C1 C16 O2 26.7(3)
C1 O1 C8 C3 3.5(3)
C1 O1 C8 C7 -176.4(3)
C1 N1 C17 O2 13.2(3)
C1 N1 C17 O3 -165.4(3)
C1 C2 C3 C4 175.5(3)
C1 C2 C3 C8 -6.5(3)
C1 C2 C9 C10 67.4(3)
C1 C2 C9 C14 -117.6(3)
C2 C1 C16 O2 153.0(2)
C2 C3 C4 C5 176.9(3)
C2 C3 C8 O1 2.3(3)
C2 C3 C8 C7 -177.8(3)
C2 C9 C10 C11 173.0(3)
C2 C9 C14 C13 -171.8(3)
C3 C2 C9 C10 -48.3(4)
C3 C2 C9 C14 126.8(3)
C3 C4 C5 C6 0.8(5)
C4 C3 C8 O1 -179.4(2)
C4 C3 C8 C7 0.5(4)
C4 C5 C6 C7 -0.2(5)
C5 C6 C7 C8 -0.3(5)
C6 C7 C8 O1 -180.0(3)
C6 C7 C8 C3 0.1(5)
C8 O1 C1 N1 119.0(2)
C8 O1 C1 C2 -7.6(3)
C8 O1 C1 C16 -134.4(2)
C8 C3 C4 C5 -0.9(4)
C9 C2 C3 C4 -60.4(4)
C9 C2 C3 C8 117.6(3)
C9 C10 C11 C12 -1.8(5)
C10 C9 C14 C13 3.4(4)
C10 C11 C12 O6 -175.0(3)
C10 C11 C12 C13 4.3(5)
C11 C12 C13 C14 -2.9(4)
C12 C13 C14 C9 -1.0(5)
C14 C9 C10 C11 -2.1(4)
C15 O6 C12 C11 165.9(3)
C15 O6 C12 C13 -13.3(4)
C16 O2 C17 O3 -175.9(3)
C16 O2 C17 N1 5.5(3)
C16 C1 C2 C3 129.9(2)
C16 C1 C2 C9 8.6(3)
C17 O2 C16 C1 -21.2(3)
C17 N1 C1 O1 88.3(3)
C17 N1 C1 C2 -150.9(2)
C17 N1 C1 C16 -24.5(3)
C18 S1 N1 C1 88.3(2)
C18 S1 N1 C17 -70.7(2)
C18 C19 C20 C21 2.5(5)
C19 C18 C23 C22 -0.2(5)
C19 C20 C21 C22 -0.7(5)
C19 C20 C21 C24 -179.4(3)
C20 C21 C22 C23 -1.6(5)
C21 C22 C23 C18 2.0(5)
C23 C18 C19 C20 -2.0(5)
C24 C21 C22 C23 177.1(3)
